data_4060079
loop_
_publ_author_name
'Osipov, Alexander L.'
'Gerdov, Sergei M.'
'Kuz'mina, Lyudmila G.'
'Howard, Judith A. K.'
'Nikonov, Georgii I.'

_publ_section_title
;
Syntheses and X-ray Diffraction Studies of Half-Sandwich 
Hydridosilyl Complexes of Ruthenium
;
_journal_issue 4
_journal_name_full Organometallics
_journal_page_first 587
_journal_page_last 602
_journal_paper_doi 10.1021/om0495271
_journal_volume 24
_journal_year 2005
_chemical_formula_sum 'C16 H33 Cl2 P Ru Si'
_chemical_formula_weight 456.45
_chemical_name_systematic
;
(pentamethylcyclopentadienyl)(isopropyldimethylphosphine)
(methyldichlorosilyl)ruthenium dihydride
;
_space_group_IT_number 4
_symmetry_cell_setting monoclinic
_symmetry_space_group_name_Hall 'P 2yb'
_symmetry_space_group_name_H-M 'P 1 21 1'
_atom_sites_solution_hydrogens geom
_atom_sites_solution_primary direct
_atom_sites_solution_secondary difmap
_cell_angle_alpha 90.00
_cell_angle_beta 115.2780(10)
_cell_angle_gamma 90.00
_cell_formula_units_Z 2
_cell_length_a 8.9255(3)
_cell_length_b 13.1723(4)
_cell_length_c 9.6629(4)
_cell_measurement_temperature 120(2)
_cell_volume 1027.28(6)
_diffrn_ambient_temperature 120(2)
_diffrn_radiation_monochromator graphite
_diffrn_radiation_source 'fine-focus sealed tube'
_diffrn_radiation_type MoK\a
_diffrn_radiation_wavelength 0.71073
_diffrn_reflns_av_R_equivalents 0.0204
_diffrn_reflns_av_sigmaI/netI 0.0394
_diffrn_reflns_limit_h_max 12
_diffrn_reflns_limit_h_min -12
_diffrn_reflns_limit_k_max 13
_diffrn_reflns_limit_k_min -17
_diffrn_reflns_limit_l_max 13
_diffrn_reflns_limit_l_min -8
_diffrn_reflns_number 6825
_diffrn_reflns_theta_max 28.98
_diffrn_reflns_theta_min 2.33
_exptl_absorpt_coefficient_mu 1.153
_exptl_absorpt_correction_T_max 0.8741
_exptl_absorpt_correction_T_min 0.7537
_exptl_absorpt_correction_type ?
_exptl_crystal_density_diffrn 1.476
_exptl_crystal_density_meas ?
_exptl_crystal_density_method 'not measured'
_exptl_crystal_F_000 472
_exptl_crystal_size_max 0.26
_exptl_crystal_size_mid 0.14
_exptl_crystal_size_min 0.12
_refine_ls_abs_structure_details 'Flack H D (1983), Acta Cryst. A39, 876-881'
_refine_ls_abs_structure_Flack 0.59(3)
_refine_ls_extinction_coef ?
_refine_ls_extinction_method none
_refine_ls_goodness_of_fit_ref 1.053
_refine_ls_hydrogen_treatment mixed
_refine_ls_matrix_type full
_refine_ls_number_parameters 199
_refine_ls_number_reflns 4672
_refine_ls_number_restraints 1
_refine_ls_restrained_S_all 1.053
_refine_ls_R_factor_all 0.0314
_refine_ls_R_factor_gt 0.0299
_refine_ls_shift/su_max 0.003
_refine_ls_shift/su_mean 0.000
_refine_ls_structure_factor_coef Fsqd
_refine_ls_weighting_details 'calc w=1/[\s^2^(Fo^2^)+(0.0368P)^2^+1.0385P] where P=(Fo^2^+2Fc^2^)/3'
_refine_ls_weighting_scheme calc
_refine_ls_wR_factor_gt 0.0767
_refine_ls_wR_factor_ref 0.0786
_reflns_number_gt 4511
_reflns_number_total 4672
_reflns_threshold_expression >2sigma(I)
_cod_original_sg_symbol_H-M P2(1)
_cod_database_code 4060079

loop_
_symmetry_equiv_pos_as_xyz
'x, y, z'
'-x, y+1/2, -z'

loop_
_atom_site_label
_atom_site_type_symbol
_atom_site_fract_x
_atom_site_fract_y
_atom_site_fract_z
_atom_site_U_iso_or_equiv
_atom_site_adp_type
_atom_site_occupancy
_atom_site_symmetry_multiplicity
_atom_site_calc_flag
_atom_site_refinement_flags
_atom_site_disorder_assembly
_atom_site_disorder_group
Ru1 Ru 0.65470(3) 0.47220(2) 0.14720(2) 0.01459(6) Uani 1 1 d . . .
P1 P 0.55127(11) 0.50211(7) 0.32315(10) 0.01905(18) Uani 1 1 d . . .
Si1 Si 0.42161(11) 0.45420(8) -0.08126(10) 0.0203(2) Uani 1 1 d . . .
C1 C 0.8294(4) 0.4353(3) 0.0404(4) 0.0217(7) Uani 1 1 d . . .
C2 C 0.8553(4) 0.5378(3) 0.0922(5) 0.0219(7) Uani 1 1 d . . .
C3 C 0.9126(4) 0.5371(3) 0.2548(4) 0.0199(7) Uani 1 1 d . . .
C4 C 0.9243(4) 0.4334(3) 0.3027(4) 0.0213(7) Uani 1 1 d . . .
C5 C 0.8686(4) 0.3708(3) 0.1707(4) 0.0204(7) Uani 1 1 d . . .
C6 C 0.7942(5) 0.3980(4) -0.1187(4) 0.0309(9) Uani 1 1 d . . .
H6A H 0.8989 0.3896 -0.1275 0.046 Uiso 1 1 calc R . .
H6B H 0.7246 0.4476 -0.1945 0.046 Uiso 1 1 calc R . .
H6C H 0.7364 0.3327 -0.1370 0.046 Uiso 1 1 calc R . .
C7 C 0.8412(5) 0.6295(4) -0.0041(5) 0.0354(10) Uani 1 1 d . . .
H7A H 0.9469 0.6412 -0.0096 0.053 Uiso 1 1 calc R . .
H7B H 0.8135 0.6888 0.0416 0.053 Uiso 1 1 calc R . .
H7C H 0.7539 0.6184 -0.1074 0.053 Uiso 1 1 calc R . .
C8 C 0.9813(5) 0.6287(3) 0.3562(5) 0.0307(9) Uani 1 1 d . . .
H8A H 1.0999 0.6351 0.3830 0.046 Uiso 1 1 calc R . .
H8B H 0.9651 0.6207 0.4497 0.046 Uiso 1 1 calc R . .
H8C H 0.9235 0.6899 0.3016 0.046 Uiso 1 1 calc R . .
C9 C 1.0097(5) 0.3966(4) 0.4655(5) 0.0341(9) Uani 1 1 d . . .
H9A H 1.1284 0.3884 0.4939 0.051 Uiso 1 1 calc R . .
H9B H 0.9624 0.3313 0.4748 0.051 Uiso 1 1 calc R . .
H9C H 0.9940 0.4463 0.5336 0.051 Uiso 1 1 calc R . .
C10 C 0.8679(5) 0.2563(3) 0.1695(5) 0.0298(8) Uani 1 1 d . . .
H10A H 0.9762 0.2314 0.1816 0.045 Uiso 1 1 calc R . .
H10B H 0.7818 0.2320 0.0722 0.045 Uiso 1 1 calc R . .
H10C H 0.8451 0.2312 0.2541 0.045 Uiso 1 1 calc R . .
C11 C 0.6889(5) 0.5718(3) 0.4951(4) 0.0278(8) Uani 1 1 d . . .
H11A H 0.6340 0.5808 0.5630 0.042 Uiso 1 1 calc R . .
H11B H 0.7145 0.6385 0.4655 0.042 Uiso 1 1 calc R . .
H11C H 0.7918 0.5334 0.5486 0.042 Uiso 1 1 calc R . .
C12 C 0.3674(5) 0.5824(3) 0.2668(5) 0.0287(8) Uani 1 1 d . . .
H12A H 0.3372 0.5887 0.3528 0.043 Uiso 1 1 calc R . .
H12B H 0.2753 0.5517 0.1794 0.043 Uiso 1 1 calc R . .
H12C H 0.3911 0.6498 0.2381 0.043 Uiso 1 1 calc R . .
C13 C 0.4916(5) 0.3935(3) 0.4100(4) 0.0262(8) Uani 1 1 d . . .
H13A H 0.4665 0.4209 0.4943 0.031 Uiso 1 1 calc R . .
C14 C 0.6327(6) 0.3175(4) 0.4812(5) 0.0342(9) Uani 1 1 d . . .
H14A H 0.5967 0.2611 0.5258 0.051 Uiso 1 1 calc R . .
H14B H 0.7284 0.3511 0.5614 0.051 Uiso 1 1 calc R . .
H14C H 0.6639 0.2915 0.4021 0.051 Uiso 1 1 calc R . .
C15 C 0.3353(6) 0.3400(4) 0.2962(5) 0.0341(10) Uani 1 1 d . . .
H15A H 0.3086 0.2831 0.3471 0.051 Uiso 1 1 calc R . .
H15B H 0.3545 0.3144 0.2098 0.051 Uiso 1 1 calc R . .
H15C H 0.2428 0.3881 0.2586 0.051 Uiso 1 1 calc R . .
C16 C 0.2022(3) 0.4681(4) -0.0986(3) 0.0219(6) Uani 1 1 d . . .
H16A H 0.1228 0.4574 -0.2052 0.033 Uiso 1 1 calc R . .
H16B H 0.1876 0.5365 -0.0661 0.033 Uiso 1 1 calc R . .
H16C H 0.1831 0.4177 -0.0333 0.033 Uiso 1 1 calc R . .
Cl1A Cl 0.41047(14) 0.55031(9) -0.25994(12) 0.0385(2) Uani 1 1 d . . .
Cl2 Cl 0.40113(14) 0.31284(10) -0.19021(14) 0.0416(3) Uani 1 1 d . . .
H1 H 0.554(6) 0.378(4) 0.121(5) 0.028(12) Uiso 1 1 d . . .
H2 H 0.507(11) 0.562(6) 0.079(9) 0.09(3) Uiso 1 1 d . . .

loop_
_atom_site_aniso_label
_atom_site_aniso_U_11
_atom_site_aniso_U_22
_atom_site_aniso_U_33
_atom_site_aniso_U_23
_atom_site_aniso_U_13
_atom_site_aniso_U_12
Ru1 0.01487(10) 0.01592(11) 0.01287(10) -0.00008(11) 0.00582(7) -0.00043(10)
P1 0.0243(4) 0.0181(4) 0.0179(4) -0.0023(3) 0.0120(3) -0.0011(3)
Si1 0.0150(4) 0.0291(7) 0.0150(4) -0.0009(4) 0.0046(3) -0.0011(3)
C1 0.0156(15) 0.032(2) 0.0181(16) -0.0059(13) 0.0076(13) -0.0038(13)
C2 0.0165(16) 0.026(2) 0.0260(19) 0.0036(15) 0.0119(14) -0.0004(13)
C3 0.0143(15) 0.0223(18) 0.0201(18) -0.0065(14) 0.0045(13) -0.0030(12)
C4 0.0170(15) 0.0284(18) 0.0145(15) -0.0019(13) 0.0028(13) 0.0015(13)
C5 0.0153(14) 0.0232(18) 0.0219(16) -0.0045(14) 0.0071(13) 0.0004(12)
C6 0.0216(17) 0.052(3) 0.0227(17) -0.0080(17) 0.0129(14) -0.0033(16)
C7 0.032(2) 0.036(2) 0.042(2) 0.0127(19) 0.0192(18) -0.0041(17)
C8 0.0227(17) 0.025(2) 0.040(2) -0.0150(17) 0.0096(16) -0.0074(15)
C9 0.033(2) 0.039(2) 0.0222(18) 0.0008(16) 0.0037(15) 0.0075(17)
C10 0.0337(19) 0.0208(19) 0.040(2) -0.0029(16) 0.0210(18) 0.0032(14)
C11 0.034(2) 0.029(2) 0.0232(17) -0.0091(15) 0.0152(15) -0.0055(16)
C12 0.029(2) 0.028(2) 0.035(2) -0.0018(17) 0.0190(17) 0.0032(15)
C13 0.0347(19) 0.025(2) 0.0241(17) -0.0013(14) 0.0177(15) -0.0045(15)
C14 0.048(3) 0.027(2) 0.031(2) 0.0079(17) 0.0198(19) 0.0049(18)
C15 0.040(2) 0.033(2) 0.036(2) -0.0030(19) 0.0225(19) -0.0123(18)
C16 0.0135(11) 0.0322(18) 0.0182(12) 0.0015(19) 0.0050(10) 0.0014(18)
Cl1 0.0382(5) 0.0452(7) 0.0312(5) 0.0066(4) 0.0139(4) 0.0022(4)
Cl2 0.0371(5) 0.0410(6) 0.0396(6) -0.0112(5) 0.0097(5) -0.0030(4)
